data_4330749
loop_
_publ_author_name
'Kai Feng'
'Youguo Shi'
'Wenlong Yin'
'Wendong Wang'
'Jiyong Yao'
'Yicheng Wu'

_publ_section_title
;
 Ba3LnInS6 (Ln = Pr, Sm, Gd, Yb) and Ba2LnGaS5 (Ln = Pr, Nd): Syntheses,
 Structures, and Magnetic and Optical Properties
;
_journal_name_full 'Inorganic Chemistry'
_journal_page_first 11144
_journal_page_last 11149
_journal_paper_doi 10.1021/ic301750x
_journal_volume 51
_journal_year 2012
_chemical_formula_sum 'Ba2 Ga Nd S5'
_chemical_formula_weight 648.94
_chemical_name_systematic
; 
 ? 
;
_space_group_IT_number 140
_symmetry_cell_setting tetragonal
_symmetry_space_group_name_Hall '-I 4 2c'
_symmetry_space_group_name_H-M 'I 4/m c m'
_atom_sites_solution_hydrogens none
_atom_sites_solution_primary direct
_atom_sites_solution_secondary difmap
_audit_creation_method SHELXL-97
_cell_angle_alpha 90.00
_cell_angle_beta 90.00
_cell_angle_gamma 90.00
_cell_formula_units_Z 4
_cell_length_a 8.1061(11)
_cell_length_b 8.1061(11)
_cell_length_c 13.541(3)
_cell_measurement_reflns_used 2420
_cell_measurement_temperature 153(2)
_cell_measurement_theta_max 37.4179
_cell_measurement_theta_min 2.9063
_cell_volume 889.8(3)
_computing_cell_refinement 'CrystalClear (Rigaku Inc., 2008)'
_computing_data_collection 'CrystalClear (Rigaku Inc., 2008)'
_computing_data_reduction 'CrystalClear (Rigaku Inc., 2008)'
_computing_molecular_graphics 'SHELXL-97 (Sheldrick, 2008)'
_computing_publication_material Diamond
_computing_structure_refinement 'SHELXL-97 (Sheldrick, 2008)'
_computing_structure_solution 'SHELXS-97 (Sheldrick, 2008)'
_diffrn_ambient_temperature 153(2)
_diffrn_detector_area_resol_mean 15.9149
_diffrn_measured_fraction_theta_full 0.971
_diffrn_measured_fraction_theta_max 0.971
_diffrn_measurement_device_type 'Xcalibur, Sapphire3, Gemini ultra'
_diffrn_measurement_method dtprofit.ref
_diffrn_radiation_monochromator graphite
_diffrn_radiation_source 'Enhance (Mo) x-ray Source'
_diffrn_radiation_type MoK\a
_diffrn_radiation_wavelength 0.71073
_diffrn_reflns_av_R_equivalents 0.0567
_diffrn_reflns_av_sigmaI/netI 0.0386
_diffrn_reflns_limit_h_max 11
_diffrn_reflns_limit_h_min -10
_diffrn_reflns_limit_k_max 8
_diffrn_reflns_limit_k_min -11
_diffrn_reflns_limit_l_max 16
_diffrn_reflns_limit_l_min -18
_diffrn_reflns_number 2759
_diffrn_reflns_theta_full 29.99
_diffrn_reflns_theta_max 29.99
_diffrn_reflns_theta_min 3.55
_exptl_absorpt_coefficient_mu 18.548
_exptl_absorpt_correction_T_max 0.296
_exptl_absorpt_correction_T_min 0.095
_exptl_absorpt_correction_type multi-scan
_exptl_absorpt_process_details 'face indexed'
_exptl_crystal_colour black
_exptl_crystal_density_diffrn 4.844
_exptl_crystal_density_meas ?
_exptl_crystal_description chip
_exptl_crystal_F_000 1132
_exptl_crystal_size_max 0.1520
_exptl_crystal_size_mid 0.1170
_exptl_crystal_size_min 0.0650
_refine_diff_density_max 1.527
_refine_diff_density_min -1.144
_refine_diff_density_rms 0.262
_refine_ls_extinction_coef 0.00210(19)
_refine_ls_extinction_expression Fc^*^=kFc[1+0.001xFc^2^\l^3^/sin(2\q)]^-1/4^
_refine_ls_extinction_method SHELXL
_refine_ls_goodness_of_fit_ref 1.125
_refine_ls_hydrogen_treatment none
_refine_ls_matrix_type full
_refine_ls_number_parameters 18
_refine_ls_number_reflns 366
_refine_ls_number_restraints 0
_refine_ls_restrained_S_all 1.125
_refine_ls_R_factor_all 0.0276
_refine_ls_R_factor_gt 0.0245
_refine_ls_shift/su_max 0.003
_refine_ls_shift/su_mean 0.001
_refine_ls_structure_factor_coef Fsqd
_refine_ls_weighting_details 'calc w=1/[\s^2^(Fo^2^)+(0.0200P)^2^+0.0000P] where P=(Fo^2^+2Fc^2^)/3'
_refine_ls_weighting_scheme calc
_refine_ls_wR_factor_gt 0.0507
_refine_ls_wR_factor_ref 0.0520
_reflns_number_gt 344
_reflns_number_total 366
_reflns_threshold_expression >2sigma(I)
_cod_data_source_file ic301750x_si_001_6.cif
_cod_data_source_block Ba2GaNdS5
_cod_depositor_comments
;
The following automatic conversions were performed:

'_exptl_crystal_density_meas' value 'none' was changed to '?' - the
value is perceived as not measured.

Automatic conversion script
Id: cif_fix_values 3008 2015-01-20 13:52:24Z robertas 
;
_cod_original_cell_volume 889.8(2)
_cod_database_code 4330749

loop_
_symmetry_equiv_pos_as_xyz
'x, y, z'
'-x, -y, z'
'-y, x, z'
'y, -x, z'
'-x, y, -z+1/2'
'x, -y, -z+1/2'
'y, x, -z+1/2'
'-y, -x, -z+1/2'
'x+1/2, y+1/2, z+1/2'
'-x+1/2, -y+1/2, z+1/2'
'-y+1/2, x+1/2, z+1/2'
'y+1/2, -x+1/2, z+1/2'
'-x+1/2, y+1/2, -z+1'
'x+1/2, -y+1/2, -z+1'
'y+1/2, x+1/2, -z+1'
'-y+1/2, -x+1/2, -z+1'
'-x, -y, -z'
'x, y, -z'
'y, -x, -z'
'-y, x, -z'
'x, -y, z-1/2'
'-x, y, z-1/2'
'-y, -x, z-1/2'
'y, x, z-1/2'
'-x+1/2, -y+1/2, -z+1/2'
'x+1/2, y+1/2, -z+1/2'
'y+1/2, -x+1/2, -z+1/2'
'-y+1/2, x+1/2, -z+1/2'
'x+1/2, -y+1/2, z'
'-x+1/2, y+1/2, z'
'-y+1/2, -x+1/2, z'
'y+1/2, x+1/2, z'

loop_
_atom_site_label
_atom_site_type_symbol
_atom_site_fract_x
_atom_site_fract_y
_atom_site_fract_z
_atom_site_U_iso_or_equiv
_atom_site_adp_type
_atom_site_occupancy
_atom_site_symmetry_multiplicity
_atom_site_calc_flag
_atom_site_refinement_flags
Ba1 Ba 0.0000 0.0000 0.2500 0.00709(19) Uani 1 8 d S
Nd Nd 0.16256(3) 0.66256(3) 0.0000 0.00581(17) Uani 0.50 4 d SP
Ba2 Ba 0.16256(3) 0.66256(3) 0.0000 0.00581(17) Uani 0.50 4 d SP
Ga Ga 0.0000 0.5000 0.2500 0.0075(3) Uani 1 8 d S
S1 S 0.0000 0.0000 0.0000 0.0175(6) Uani 1 8 d S
S2 S 0.64825(14) 0.14825(14) 0.14232(15) 0.0182(4) Uani 1 2 d S

loop_
_atom_site_aniso_label
_atom_site_aniso_U_11
_atom_site_aniso_U_22
_atom_site_aniso_U_33
_atom_site_aniso_U_23
_atom_site_aniso_U_13
_atom_site_aniso_U_12
Ba1 0.0071(2) 0.0071(2) 0.0071(4) 0.000 0.000 0.000
Nd 0.00614(18) 0.00614(18) 0.0051(3) 0.000 0.000 0.00001(14)
Ba2 0.00614(18) 0.00614(18) 0.0051(3) 0.000 0.000 0.00001(14)
Ga 0.0093(4) 0.0093(4) 0.0039(6) 0.000 0.000 0.000
S1 0.0230(9) 0.0230(9) 0.0064(15) 0.000 0.000 0.000
S2 0.0215(5) 0.0215(5) 0.0118(9) 0.0050(4) 0.0050(4) -0.0067(6)

loop_
_atom_type_symbol
_atom_type_description
_atom_type_scat_dispersion_real
_atom_type_scat_dispersion_imag
_atom_type_scat_source
S S 0.1246 0.1234 'International Tables Vol C Tables 4.2.6.8 and 6.1.1.4'
Ga Ga 0.2307 1.6083 'International Tables Vol C Tables 4.2.6.8 and 6.1.1.4'
Ba Ba -0.3244 2.2819 'International Tables Vol C Tables 4.2.6.8 and 6.1.1.4'
Nd Nd -0.1943 3.0179 'International Tables Vol C Tables 4.2.6.8 and 6.1.1.4'

loop_
_geom_angle_atom_site_label_1
_geom_angle_atom_site_label_2
_geom_angle_atom_site_label_3
_geom_angle
_geom_angle_site_symmetry_1
_geom_angle_site_symmetry_3
S1 Ba1 S1 180.0 5 .
S1 Ba1 S2 115.23(3) 5 3_545
S1 Ba1 S2 64.77(3) . 3_545
S1 Ba1 S2 64.77(3) 5 28_545
S1 Ba1 S2 115.23(3) . 28_545
S2 Ba1 S2 140.12(5) 3_545 28_545
S1 Ba1 S2 64.77(3) 5 25
S1 Ba1 S2 115.23(3) . 25
S2 Ba1 S2 138.86(5) 3_545 25
S2 Ba1 S2 79.53(2) 28_545 25
S1 Ba1 S2 115.23(3) 5 4_565
S1 Ba1 S2 64.77(3) . 4_565
S2 Ba1 S2 129.54(6) 3_545 4_565
S2 Ba1 S2 66.17(5) 28_545 4_565
S2 Ba1 S2 67.06(6) 25 4_565
S1 Ba1 S2 115.23(3) 5 1_455
S1 Ba1 S2 64.77(3) . 1_455
S2 Ba1 S2 79.53(2) 3_545 1_455
S2 Ba1 S2 138.86(5) 28_545 1_455
S2 Ba1 S2 66.17(5) 25 1_455
S2 Ba1 S2 79.53(2) 4_565 1_455
S1 Ba1 S2 64.77(3) 5 27_455
S1 Ba1 S2 115.23(3) . 27_455
S2 Ba1 S2 66.17(5) 3_545 27_455
S2 Ba1 S2 129.54(6) 28_545 27_455
S2 Ba1 S2 79.53(2) 25 27_455
S2 Ba1 S2 140.12(5) 4_565 27_455
S2 Ba1 S2 67.06(6) 1_455 27_455
S1 Ba1 S2 64.77(3) 5 26_445
S1 Ba1 S2 115.23(3) . 26_445
S2 Ba1 S2 67.06(6) 3_545 26_445
S2 Ba1 S2 79.53(2) 28_545 26_445
S2 Ba1 S2 129.54(6) 25 26_445
S2 Ba1 S2 138.86(5) 4_565 26_445
S2 Ba1 S2 140.12(5) 1_455 26_445
S2 Ba1 S2 79.53(2) 27_455 26_445
S1 Ba1 S2 115.23(3) 5 2_655
S1 Ba1 S2 64.77(3) . 2_655
S2 Ba1 S2 79.53(2) 3_545 2_655
S2 Ba1 S2 67.06(6) 28_545 2_655
S2 Ba1 S2 140.12(5) 25 2_655
S2 Ba1 S2 79.53(2) 4_565 2_655
S2 Ba1 S2 129.54(6) 1_455 2_655
S2 Ba1 S2 138.86(5) 27_455 2_655
S2 Ba1 S2 66.17(5) 26_445 2_655
S1 Ba1 Ba2 138.113(7) 5 19_455
S1 Ba1 Ba2 41.887(7) . 19_455
S2 Ba1 Ba2 39.63(3) 3_545 19_455
S2 Ba1 Ba2 157.01(3) 28_545 19_455
S2 Ba1 Ba2 110.34(3) 25 19_455
S2 Ba1 Ba2 97.79(3) 4_565 19_455
S2 Ba1 Ba2 44.20(3) 1_455 19_455
S2 Ba1 Ba2 73.39(3) 27_455 19_455
S2 Ba1 Ba2 106.69(3) 26_445 19_455
S2 Ba1 Ba2 94.72(3) 2_655 19_455
S1 Ba1 Ba2 138.113(7) 5 1_545
S1 Ba1 Ba2 41.887(7) . 1_545
S2 Ba1 Ba2 44.20(3) 3_545 1_545
S2 Ba1 Ba2 106.69(3) 28_545 1_545
S2 Ba1 Ba2 157.01(3) 25 1_545
S2 Ba1 Ba2 94.72(3) 4_565 1_545
S2 Ba1 Ba2 97.79(3) 1_455 1_545
S2 Ba1 Ba2 110.34(3) 27_455 1_545
S2 Ba1 Ba2 73.39(3) 26_445 1_545
S2 Ba1 Ba2 39.63(3) 2_655 1_545
Ba2 Ba1 Ba2 56.343(8) 19_455 1_545
S2 Nd S2 83.25(8) 2_665 17_665
S2 Nd S1 75.713(10) 2_665 1_565
S2 Nd S1 75.713(10) 17_665 1_565
S2 Nd S1 75.713(10) 2_665 13_554
S2 Nd S1 75.713(10) 17_665 13_554
S1 Nd S1 141.446(14) 1_565 13_554
S2 Nd S2 147.37(2) 2_665 20
S2 Nd S2 92.04(6) 17_665 20
S1 Nd S2 71.85(2) 1_565 20
S1 Nd S2 134.36(3) 13_554 20
S2 Nd S2 92.04(6) 2_665 3
S2 Nd S2 147.37(2) 17_665 3
S1 Nd S2 71.85(2) 1_565 3
S1 Nd S2 134.36(3) 13_554 3
S2 Nd S2 74.77(6) 20 3
S2 Nd S2 147.37(2) 2_665 19_565
S2 Nd S2 92.04(6) 17_665 19_565
S1 Nd S2 134.36(3) 1_565 19_565
S1 Nd S2 71.85(2) 13_554 19_565
S2 Nd S2 64.74(5) 20 19_565
S2 Nd S2 108.10(4) 3 19_565
S2 Nd S2 92.04(6) 2_665 4_565
S2 Nd S2 147.37(2) 17_665 4_565
S1 Nd S2 134.36(3) 1_565 4_565
S1 Nd S2 71.85(2) 13_554 4_565
S2 Nd S2 108.10(4) 20 4_565
S2 Nd S2 64.74(5) 3 4_565
S2 Nd S2 74.77(6) 19_565 4_565
S2 Nd Nd 138.37(4) 2_665 17_565
S2 Nd Nd 138.37(4) 17_665 17_565
S1 Nd Nd 109.277(7) 1_565 17_565
S1 Nd Nd 109.276(7) 13_554 17_565
S2 Nd Nd 54.05(2) 20 17_565
S2 Nd Nd 54.05(2) 3 17_565
S2 Nd Nd 54.05(2) 19_565 17_565
S2 Nd Nd 54.05(2) 4_565 17_565
S2 Nd Ba2 138.37(4) 2_665 17_565
S2 Nd Ba2 138.37(4) 17_665 17_565
S1 Nd Ba2 109.277(7) 1_565 17_565
S1 Nd Ba2 109.276(7) 13_554 17_565
S2 Nd Ba2 54.05(2) 20 17_565
S2 Nd Ba2 54.05(2) 3 17_565
S2 Nd Ba2 54.05(2) 19_565 17_565
S2 Nd Ba2 54.05(2) 4_565 17_565
Nd Nd Ba2 0.000(6) 17_565 17_565
S2 Nd Ba2 47.67(3) 2_665 3_665
S2 Nd Ba2 47.67(3) 17_665 3_665
S1 Nd Ba2 45.0 1_565 3_665
S1 Nd Ba2 96.446(14) 13_554 3_665
S2 Nd Ba2 107.250(19) 20 3_665
S2 Nd Ba2 107.250(19) 3 3_665
S2 Nd Ba2 139.58(3) 19_565 3_665
S2 Nd Ba2 139.58(3) 4_565 3_665
Nd Nd Ba2 154.277(7) 17_565 3_665
Ba2 Nd Ba2 154.277(7) 17_565 3_665
S2 Nd Ba2 108.931(12) 2_665 19_465
S2 Nd Ba2 108.931(12) 17_665 19_465
S1 Nd Ba2 45.0 1_565 19_465
S1 Nd Ba2 173.554(14) 13_554 19_465
S2 Nd Ba2 42.51(3) 20 19_465
S2 Nd Ba2 42.51(3) 3 19_465
S2 Nd Ba2 103.15(3) 19_565 19_465
S2 Nd Ba2 103.15(3) 4_565 19_465
Nd Nd Ba2 64.278(7) 17_565 19_465
Ba2 Nd Ba2 64.278(7) 17_565 19_465
Ba2 Nd Ba2 90.0 3_665 19_465
S2 Ga S2 115.09(5) 26_455 4_565
S2 Ga S2 115.09(5) 26_455 3
S2 Ga S2 98.74(10) 4_565 3
S2 Ga S2 98.74(10) 26_455 25
S2 Ga S2 115.09(5) 4_565 25
S2 Ga S2 115.09(5) 3 25
S2 Ga Ba2 159.46(5) 26_455 17_565
S2 Ga Ba2 55.22(4) 4_565 17_565
S2 Ga Ba2 55.22(4) 3 17_565
S2 Ga Ba2 101.80(5) 25 17_565
S2 Ga Ba2 55.22(4) 26_455 27_455
S2 Ga Ba2 101.80(5) 4_565 27_455
S2 Ga Ba2 159.46(5) 3 27_455
S2 Ga Ba2 55.22(4) 25 27_455
Ba2 Ga Ba2 140.124(10) 17_565 27_455
S2 Ga Ba2 55.22(4) 26_455 11
S2 Ga Ba2 159.46(5) 4_565 11
S2 Ga Ba2 101.80(5) 3 11
S2 Ga Ba2 55.22(4) 25 11
Ba2 Ga Ba2 140.124(10) 17_565 11
Ba2 Ga Ba2 57.664(16) 27_455 11
Ba2 S1 Ba2 180.000(5) 19_455 3_655
Ba2 S1 Nd 0.000(5) 19_455 19_455
Ba2 S1 Nd 180.000(10) 3_655 19_455
Ba2 S1 Nd 180.000(5) 19_455 3_655
Ba2 S1 Nd 0.000(10) 3_655 3_655
Nd S1 Nd 180.000(5) 19_455 3_655
Ba2 S1 Ba2 90.0 19_455 17_565
Ba2 S1 Ba2 90.0 3_655 17_565
Nd S1 Ba2 90.0 19_455 17_565
Nd S1 Ba2 90.0 3_655 17_565
Ba2 S1 Nd 90.0 19_455 17_565
Ba2 S1 Nd 90.0 3_655 17_565
Nd S1 Nd 90.0 19_455 17_565
Nd S1 Nd 90.0 3_655 17_565
Ba2 S1 Nd 0.000(10) 17_565 17_565
Ba2 S1 Nd 90.0 19_455 1_545
Ba2 S1 Nd 90.0 3_655 1_545
Nd S1 Nd 90.0 19_455 1_545
Nd S1 Nd 90.0 3_655 1_545
Ba2 S1 Nd 180.000(10) 17_565 1_545
Nd S1 Nd 180.000(10) 17_565 1_545
Ba2 S1 Ba2 90.0 19_455 1_545
Ba2 S1 Ba2 90.0 3_655 1_545
Nd S1 Ba2 90.0 19_455 1_545
Nd S1 Ba2 90.0 3_655 1_545
Ba2 S1 Ba2 180.000(10) 17_565 1_545
Nd S1 Ba2 180.000(10) 17_565 1_545
Nd S1 Ba2 0.000(10) 1_545 1_545
Ba2 S1 Ba1 90.0 19_455 .
Ba2 S1 Ba1 90.0 3_655 .
Nd S1 Ba1 90.0 19_455 .
Nd S1 Ba1 90.0 3_655 .
Ba2 S1 Ba1 90.0 17_565 .
Nd S1 Ba1 90.0 17_565 .
Nd S1 Ba1 90.0 1_545 .
Ba2 S1 Ba1 90.0 1_545 .
Ba2 S1 Ba1 90.0 19_455 17
Ba2 S1 Ba1 90.0 3_655 17
Nd S1 Ba1 90.0 19_455 17
Nd S1 Ba1 90.0 3_655 17
Ba2 S1 Ba1 90.0 17_565 17
Nd S1 Ba1 90.0 17_565 17
Nd S1 Ba1 90.0 1_545 17
Ba2 S1 Ba1 90.0 1_545 17
Ba1 S1 Ba1 180.0 . 17
Ga S2 Ba2 179.00(9) 25 17_665
Ga S2 Nd 179.00(9) 25 17_665
Ba2 S2 Nd 0.000(9) 17_665 17_665
Ga S2 Ba2 89.37(5) 25 19
Ba2 S2 Ba2 89.82(5) 17_665 19
Nd S2 Ba2 89.82(5) 17_665 19
Ga S2 Nd 89.37(5) 25 19
Ba2 S2 Nd 89.82(5) 17_665 19
Nd S2 Nd 89.82(5) 17_665 19
Ba2 S2 Nd 0.000(6) 19 19
Ga S2 Nd 89.37(4) 25 3_655
Ba2 S2 Nd 89.82(5) 17_665 3_655
Nd S2 Nd 89.82(5) 17_665 3_655
Ba2 S2 Nd 71.90(4) 19 3_655
Nd S2 Nd 71.90(4) 19 3_655
Ga S2 Ba2 89.37(4) 25 3_655
Ba2 S2 Ba2 89.82(5) 17_665 3_655
Nd S2 Ba2 89.82(5) 17_665 3_655
Ba2 S2 Ba2 71.90(4) 19 3_655
Nd S2 Ba2 71.90(4) 19 3_655
Nd S2 Ba2 0.000(4) 3_655 3_655
Ga S2 Ba1 88.93(4) 25 25
Ba2 S2 Ba1 91.62(3) 17_665 25
Nd S2 Ba1 91.62(3) 17_665 25
Ba2 S2 Ba1 158.96(5) 19 25
Nd S2 Ba1 158.96(5) 19 25
Nd S2 Ba1 87.105(11) 3_655 25
Ba2 S2 Ba1 87.105(11) 3_655 25
Ga S2 Ba1 88.93(4) 25 1_655
Ba2 S2 Ba1 91.62(3) 17_665 1_655
Nd S2 Ba1 91.62(3) 17_665 1_655
Ba2 S2 Ba1 87.104(11) 19 1_655
Nd S2 Ba1 87.104(11) 19 1_655
Nd S2 Ba1 158.96(5) 3_655 1_655
Ba2 S2 Ba1 158.96(5) 3_655 1_655
Ba1 S2 Ba1 113.83(5) 25 1_655

loop_
_geom_bond_atom_site_label_1
_geom_bond_atom_site_label_2
_geom_bond_distance
_geom_bond_site_symmetry_2
Ba1 S1 3.3853(7) 5
Ba1 S1 3.3853(7) .
Ba1 S2 3.4206(11) 3_545
Ba1 S2 3.4206(11) 28_545
Ba1 S2 3.4206(11) 25
Ba1 S2 3.4206(11) 4_565
Ba1 S2 3.4206(11) 1_455
Ba1 S2 3.4206(11) 27_455
Ba1 S2 3.4206(11) 26_445
Ba1 S2 3.4206(11) 2_655
Ba1 Ba2 4.5474(6) 19_455
Ba1 Ba2 4.5474(6) 1_545
Nd S2 2.9014(17) 2_665
Nd S2 2.9014(17) 17_665
Nd S1 3.0362(4) 1_565
Nd S1 3.0362(4) 13_554
Nd S2 3.1742(16) 20
Nd S2 3.1742(16) 3
Nd S2 3.1742(16) 19_565
Nd S2 3.1742(16) 4_565
Nd Nd 3.7272(9) 17_565
Nd Ba2 3.7272(9) 17_565
Nd Ba2 4.2938(6) 3_665
Nd Ba2 4.2938(6) 19_465
Ga S2 2.2393(17) 26_455
Ga S2 2.2393(17) 4_565
Ga S2 2.2393(17) 3
Ga S2 2.2393(17) 25
Ga Ba2 3.8644(6) 17_565
Ga Ba2 3.8644(6) 27_455
Ga Ba2 3.8644(6) 11
S1 Ba2 3.0361(4) 19_455
S1 Ba2 3.0361(4) 3_655
S1 Nd 3.0361(4) 19_455
S1 Nd 3.0361(4) 3_655
S1 Ba2 3.0361(4) 17_565
S1 Nd 3.0361(4) 17_565
S1 Nd 3.0361(4) 1_545
S1 Ba2 3.0361(4) 1_545
S1 Ba1 3.3853(7) 17
S2 Ga 2.2392(17) 25
S2 Ba2 2.9014(17) 17_665
S2 Nd 2.9014(17) 17_665
S2 Ba2 3.1742(16) 19
S2 Nd 3.1742(16) 19
S2 Nd 3.1742(16) 3_655
S2 Ba2 3.1742(16) 3_655
S2 Ba1 3.4206(11) 25
S2 Ba1 3.4206(11) 1_655
